data_1575334
loop_
_publ_author_name
'Karabinaki, Olga'
'Papastylianos, Stylianos'
'Padr\'on, Nayra Mach\'in'
'Hatzidimitriou, Antonios'
'Christofilos, Dimitrios'
'Arvanitidis, John'

_publ_section_title
;
 Pressure Response of Crystalline Fluoranthene Probed by Raman
 Spectroscopy
;
_journal_issue 8
_journal_name_full Crystals
_journal_page_first 697
_journal_paper_doi 10.3390/cryst15080697
_journal_volume 15
_journal_year 2025
_chemical_formula_moiety 'C16 H10'
_chemical_formula_sum 'C16 H10'
_chemical_formula_weight 202.26
_space_group_IT_number 14
_space_group_name_Hall '-P 2yn'
_space_group_name_H-M_alt 'P 1 21/n 1'
_symmetry_cell_setting monoclinic
_symmetry_space_group_name_H-M 'P 1 21/n 1'
_atom_sites_solution_hydrogens difmap
_atom_sites_solution_primary other
_cell_angle_alpha 90
_cell_angle_beta 109.964(6)
_cell_angle_gamma 90
_cell_formula_units_Z 8
_cell_length_a 18.373(4)
_cell_length_b 6.2292(11)
_cell_length_c 19.881(4)
_cell_measurement_reflns_used 172
_cell_measurement_temperature 295
_cell_measurement_theta_max 20
_cell_measurement_theta_min 10
_cell_volume 2138.6(7)
_computing_cell_refinement 'Apex2 (Bruker AXS, 2006)'
_computing_data_collection 'Apex2 (Bruker AXS, 2006)'
_computing_data_reduction 'Apex2 (Bruker AXS, 2006)'
_computing_molecular_graphics 'CAMERON (Watkin et al., 1996)'
_computing_publication_material 'CRYSTALS (Betteridge et al., 2003)'
_computing_structure_refinement 'CRYSTALS (Betteridge et al., 2003)'
_computing_structure_solution 'Superflip (Palatinus & Chapuis, 2007)'
_diffrn_ambient_temperature 295
_diffrn_measured_fraction_theta_full 0.980
_diffrn_measured_fraction_theta_max 0.956
_diffrn_measurement_device Area
_diffrn_measurement_device_type 'Bruker Kappa Apex2'
_diffrn_measurement_method '\f & \w scans'
_diffrn_radiation_monochromator graphite
_diffrn_radiation_type 'Mo K\a'
_diffrn_radiation_wavelength 0.71073
_diffrn_reflns_av_R_equivalents 0.042
_diffrn_reflns_limit_h_max 22
_diffrn_reflns_limit_h_min -22
_diffrn_reflns_limit_k_max 7
_diffrn_reflns_limit_k_min -7
_diffrn_reflns_limit_l_max 24
_diffrn_reflns_limit_l_min -24
_diffrn_reflns_number 24086
_diffrn_reflns_theta_full 25.173
_diffrn_reflns_theta_max 26.222
_diffrn_reflns_theta_min 1.304
_diffrn_standards_number 0
_exptl_absorpt_coefficient_mu 0.071
_exptl_absorpt_correction_T_max 1.00
_exptl_absorpt_correction_T_min 0.99
_exptl_absorpt_correction_type numerical
_exptl_absorpt_process_details
; 
 Analytical Absorption (De Meulenaer & Tompa, 1965) 
;
_exptl_crystal_colour colorless
_exptl_crystal_density_diffrn 1.256
_exptl_crystal_density_method 'not measured'
_exptl_crystal_description prism
_exptl_crystal_F_000 848
_exptl_crystal_size_max 0.150
_exptl_crystal_size_mid 0.090
_exptl_crystal_size_min 0.060
_refine_diff_density_max 0.14
_refine_diff_density_min -0.14
_refine_ls_extinction_method None
_refine_ls_goodness_of_fit_ref 1.0000
_refine_ls_hydrogen_treatment constr
_refine_ls_matrix_type full
_refine_ls_number_parameters 289
_refine_ls_number_reflns 2905
_refine_ls_number_restraints 0
_refine_ls_R_factor_all 0.0779
_refine_ls_R_factor_gt 0.0472
_refine_ls_shift/su_max 0.0003268
_refine_ls_shift/su_mean 0.0000307
_refine_ls_structure_factor_coef Fsqd
_refine_ls_weighting_details
;
 Method, part 1, Chebychev polynomial, (Watkin, 1994, Prince, 1982) 
 [weight] = 1.0/[A~0~*T~0~(x)+A~1~*T~1~(x) ... +A~n-1~]*T~n-1~(x)] 
 where A~i~ are the Chebychev coefficients listed below and x= Fcalc/Fmax 
 Method = Robust Weighting (Prince, 1982) 
 W = [weight] * [1-(deltaF/6*sigmaF)^2^]^2^ 
 A~i~ are: 
 3.36 4.04 1.59 
;
_refine_ls_weighting_scheme calc
_refine_ls_wR_factor_all 0.0837
_refine_ls_wR_factor_gt 0.0787
_refine_ls_wR_factor_ref 0.0787
_reflns_limit_h_max 21
_reflns_limit_h_min -22
_reflns_limit_k_max 7
_reflns_limit_k_min 0
_reflns_limit_l_max 24
_reflns_limit_l_min 0
_reflns_number_gt 2905
_reflns_number_total 4118
_reflns_threshold_expression I>2.0\s(I)
_oxford_diffrn_Wilson_B_factor 3.83
_oxford_diffrn_Wilson_scale 9.40
_oxford_refine_ls_r_factor_ref 0.0472
_oxford_refine_ls_scale 0.3632(4)
_oxford_reflns_number_all 4114
_oxford_reflns_threshold_expression_ref I>2.0\s(I)
_cod_data_source_file fluoranthene_2449797.cif
_cod_data_source_block I
_cod_depositor_comments
;
The following automatic conversions were performed:

data item '_atom_sites_solution_primary' value 'Other' was changed to
'other' in accordance with the
/home/data/users/saulius/crontab/automatic-downloads/current/MDPI/lib/dictionaries/cif_core.dic
dictionary named 'cif_core.dic' version 2.4.2 last updated on
2011-04-26.

Automatic conversion script
Id: cif_fix_values 8170 2020-07-09 18:12:32Z antanas 
;
_cod_original_sg_symbol_H-M 'P 1 21/n 1 '
_cod_database_code 1575334

loop_
_symmetry_equiv_pos_as_xyz
x,y,z
-x,-y,-z
-x+1/2,y+1/2,-z+1/2
x+1/2,-y+1/2,z+1/2

loop_
_atom_site_label
_atom_site_type_symbol
_atom_site_fract_x
_atom_site_fract_y
_atom_site_fract_z
_atom_site_U_iso_or_equiv
_atom_site_occupancy
_atom_site_adp_type
_atom_site_refinement_flags_posn
_atom_site_refinement_flags_adp
_atom_site_refinement_flags_occupancy
_atom_site_disorder_assembly
_atom_site_disorder_group
_atom_site_attached_hydrogens
C1 C 0.34538(9) 0.7582(3) 0.29439(8) 0.0451 1.0000 Uani . . . . . .
C2 C 0.38493(9) 0.5767(3) 0.32889(8) 0.0456 1.0000 Uani . . . . . .
C3 C 0.39677(9) 0.5229(3) 0.39939(8) 0.0529 1.0000 Uani . . . . . .
C4 C 0.36493(11) 0.6655(4) 0.43684(9) 0.0647 1.0000 Uani . . . . . .
C5 C 0.32536(11) 0.8449(4) 0.40430(10) 0.0652 1.0000 Uani . . . . . .
C6 C 0.31507(10) 0.8933(3) 0.33238(9) 0.0567 1.0000 Uani . . . . . .
C7 C 0.44044(11) 0.3348(3) 0.42695(11) 0.0680 1.0000 Uani . . . . . .
C8 C 0.46818(12) 0.2196(4) 0.38221(12) 0.0727 1.0000 Uani . . . . . .
C9 C 0.45447(11) 0.2724(3) 0.31160(11) 0.0647 1.0000 Uani . . . . . .
C10 C 0.41279(9) 0.4533(3) 0.28277(9) 0.0493 1.0000 Uani . . . . . .
C11 C 0.38705(9) 0.5643(3) 0.21421(9) 0.0494 1.0000 Uani . . . . . .
C12 C 0.34719(9) 0.7542(3) 0.22177(9) 0.0487 1.0000 Uani . . . . . .
C13 C 0.31836(11) 0.8892(3) 0.16502(9) 0.0625 1.0000 Uani . . . . . .
C14 C 0.32916(13) 0.8440(4) 0.10030(10) 0.0774 1.0000 Uani . . . . . .
C15 C 0.36644(13) 0.6620(4) 0.09335(11) 0.0762 1.0000 Uani . . . . . .
C16 C 0.39724(11) 0.5206(4) 0.14857(10) 0.0662 1.0000 Uani . . . . . .
C17 C 0.73796(10) 0.4262(3) 0.33287(9) 0.0569 1.0000 Uani . . . . . .
C18 C 0.77319(11) 0.3715(3) 0.40634(10) 0.0621 1.0000 Uani . . . . . .
C19 C 0.75189(10) 0.1949(3) 0.43544(10) 0.0597 1.0000 Uani . . . . . .
C20 C 0.69433(9) 0.0543(3) 0.39294(9) 0.0488 1.0000 Uani . . . . . .
C21 C 0.66226(9) 0.1076(3) 0.32113(9) 0.0481 1.0000 Uani . . . . . .
C22 C 0.68181(9) 0.2924(3) 0.29000(9) 0.0479 1.0000 Uani . . . . . .
C23 C 0.63287(10) 0.2889(3) 0.21418(9) 0.0505 1.0000 Uani . . . . . .
C24 C 0.58740(10) 0.0997(3) 0.20197(9) 0.0506 1.0000 Uani . . . . . .
C25 C 0.60537(9) -0.0152(3) 0.27028(9) 0.0486 1.0000 Uani . . . . . .
C26 C 0.57920(10) -0.1960(3) 0.29338(10) 0.0567 1.0000 Uani . . . . . .
C27 C 0.60966(11) -0.2537(3) 0.36554(10) 0.0629 1.0000 Uani . . . . . .
C28 C 0.66459(11) -0.1340(3) 0.41492(10) 0.0609 1.0000 Uani . . . . . .
C29 C 0.53735(11) 0.0580(3) 0.13382(9) 0.0607 1.0000 Uani . . . . . .
C30 C 0.53212(12) 0.2000(4) 0.07964(10) 0.0677 1.0000 Uani . . . . . .
C31 C 0.57573(12) 0.3838(4) 0.09165(10) 0.0675 1.0000 Uani . . . . . .
C32 C 0.62761(11) 0.4291(3) 0.15955(9) 0.0589 1.0000 Uani . . . . . .
H41 H 0.3720 0.6388 0.4857 0.0771 1.0000 Uiso R . . . . .
H51 H 0.3060 0.9414 0.4302 0.0790 1.0000 Uiso R . . . . .
H61 H 0.2896 1.0220 0.3109 0.0685 1.0000 Uiso R . . . . .
H71 H 0.4475 0.2880 0.4742 0.0821 1.0000 Uiso R . . . . .
H81 H 0.4938 0.0934 0.4000 0.0883 1.0000 Uiso R . . . . .
H91 H 0.4727 0.1848 0.2823 0.0790 1.0000 Uiso R . . . . .
H131 H 0.2933 1.0153 0.1705 0.0755 1.0000 Uiso R . . . . .
H141 H 0.3111 0.9420 0.0623 0.0944 1.0000 Uiso R . . . . .
H151 H 0.3730 0.6357 0.0498 0.0936 1.0000 Uiso R . . . . .
H161 H 0.4238 0.3953 0.1452 0.0803 1.0000 Uiso R . . . . .
H171 H 0.7513 0.5535 0.3140 0.0683 1.0000 Uiso R . . . . .
H181 H 0.8131 0.4611 0.4354 0.0742 1.0000 Uiso R . . . . .
H191 H 0.7766 0.1604 0.4850 0.0707 1.0000 Uiso R . . . . .
H261 H 0.5427 -0.2825 0.2605 0.0687 1.0000 Uiso R . . . . .
H271 H 0.5896 -0.3778 0.3799 0.0756 1.0000 Uiso R . . . . .
H281 H 0.6842 -0.1770 0.4633 0.0739 1.0000 Uiso R . . . . .
H291 H 0.5096 -0.0700 0.1264 0.0723 1.0000 Uiso R . . . . .
H301 H 0.4981 0.1706 0.0348 0.0828 1.0000 Uiso R . . . . .
H311 H 0.5722 0.4767 0.0545 0.0824 1.0000 Uiso R . . . . .
H321 H 0.6570 0.5529 0.1674 0.0709 1.0000 Uiso R . . . . .

loop_
_atom_site_aniso_label
_atom_site_aniso_U_11
_atom_site_aniso_U_22
_atom_site_aniso_U_33
_atom_site_aniso_U_23
_atom_site_aniso_U_13
_atom_site_aniso_U_12
C1 0.0431(9) 0.0463(10) 0.0450(9) -0.0018(8) 0.0138(7) -0.0003(8)
C2 0.0414(8) 0.0488(10) 0.0455(9) -0.0015(8) 0.0134(7) -0.0017(8)
C3 0.0426(9) 0.0670(12) 0.0410(9) -0.0008(9) 0.0037(7) -0.0061(9)
C4 0.0620(11) 0.0878(16) 0.0391(9) -0.0130(10) 0.0107(8) -0.0129(12)
C5 0.0588(11) 0.0857(15) 0.0534(11) -0.0154(11) 0.0222(9) 0.0002(11)
C6 0.0510(10) 0.0595(12) 0.0585(11) -0.0105(9) 0.0171(8) 0.0042(9)
C7 0.0609(12) 0.0705(14) 0.0574(11) 0.0100(11) 0.0005(9) -0.0054(11)
C8 0.0593(12) 0.0659(14) 0.0771(14) 0.0109(12) 0.0031(10) 0.0093(11)
C9 0.0561(11) 0.0559(12) 0.0776(14) 0.0014(10) 0.0172(10) 0.0119(10)
C10 0.0453(9) 0.0490(10) 0.0528(10) -0.0034(8) 0.0157(7) -0.0032(8)
C11 0.0458(9) 0.0515(11) 0.0498(10) -0.0038(8) 0.0148(7) -0.0033(8)
C12 0.0464(9) 0.0497(10) 0.0486(9) -0.0018(8) 0.0144(7) -0.0040(8)
C13 0.0666(12) 0.0636(13) 0.0514(11) 0.0067(10) 0.0124(9) 0.0024(10)
C14 0.0867(15) 0.0909(18) 0.0474(11) 0.0040(12) 0.0138(10) -0.0108(14)
C15 0.0851(15) 0.0962(18) 0.0496(11) -0.0085(13) 0.0260(11) -0.0181(15)
C16 0.0676(12) 0.0778(14) 0.0554(11) -0.0199(11) 0.0241(9) -0.0079(11)
C17 0.0553(10) 0.0601(12) 0.0585(11) -0.0103(9) 0.0234(9) -0.0093(9)
C18 0.0582(11) 0.0678(13) 0.0578(11) -0.0150(10) 0.0164(9) -0.0064(10)
C19 0.0592(11) 0.0682(13) 0.0493(10) -0.0082(9) 0.0155(9) 0.0065(10)
C20 0.0490(9) 0.0521(10) 0.0478(9) -0.0025(8) 0.0198(8) 0.0072(8)
C21 0.0440(9) 0.0504(10) 0.0506(10) -0.0031(8) 0.0171(7) 0.0008(8)
C22 0.0470(9) 0.0478(10) 0.0497(9) -0.0011(8) 0.0177(7) 0.0006(8)
C23 0.0518(10) 0.0486(10) 0.0528(10) -0.0012(8) 0.0199(8) 0.0009(8)
C24 0.0491(9) 0.0520(11) 0.0504(10) -0.0025(8) 0.0167(8) 0.0018(8)
C25 0.0458(9) 0.0483(10) 0.0510(10) -0.0021(8) 0.0159(7) 0.0019(8)
C26 0.0547(10) 0.0497(11) 0.0662(12) 0.0009(9) 0.0213(9) -0.0040(9)
C27 0.0677(12) 0.0561(12) 0.0692(13) 0.0093(10) 0.0291(10) 0.0015(10)
C28 0.0716(12) 0.0592(12) 0.0545(11) 0.0060(10) 0.0251(9) 0.0096(10)
C29 0.0568(10) 0.0660(13) 0.0531(11) -0.0089(10) 0.0109(8) 0.0041(10)
C30 0.0728(13) 0.0781(16) 0.0455(10) -0.0071(10) 0.0116(9) 0.0088(12)
C31 0.0756(13) 0.0759(15) 0.0523(11) 0.0034(11) 0.0236(10) 0.0119(12)
C32 0.0688(12) 0.0592(12) 0.0526(11) 0.0038(9) 0.0257(9) 0.0035(10)

loop_
_atom_type_symbol
_atom_type_scat_dispersion_real
_atom_type_scat_dispersion_imag
_atom_type_scat_Cromer_Mann_a1
_atom_type_scat_Cromer_Mann_b1
_atom_type_scat_Cromer_Mann_a2
_atom_type_scat_Cromer_Mann_b2
_atom_type_scat_Cromer_Mann_a3
_atom_type_scat_Cromer_Mann_b3
_atom_type_scat_Cromer_Mann_a4
_atom_type_scat_Cromer_Mann_b4
_atom_type_scat_Cromer_Mann_c
_atom_type_scat_source
C 0.0033 0.0016 2.3100 20.8439 1.0200 10.2075 1.5886 0.5687 0.8650 51.6512 0.2156 'International Tables Vol C 4.2.6.8 and 6.1.1.4'
H 0.0000 0.0000 0.4930 10.5109 0.3229 26.1257 0.1402 3.1424 0.0408 57.7998 0.0030 'International Tables Vol C 4.2.6.8 and 6.1.1.4'

loop_
_geom_angle_atom_site_label_1
_geom_angle_site_symmetry_1
_geom_angle_atom_site_label_2
_geom_angle_site_symmetry_2
_geom_angle_atom_site_label_3
_geom_angle_site_symmetry_3
_geom_angle
_geom_angle_publ_flag
C2 . C1 . C6 . 118.00(15) yes
C2 . C1 . C12 . 106.86(14) yes
C6 . C1 . C12 . 135.14(16) yes
C1 . C2 . C3 . 124.83(16) yes
C1 . C2 . C10 . 111.37(14) yes
C3 . C2 . C10 . 123.80(16) yes
C2 . C3 . C4 . 115.61(17) yes
C2 . C3 . C7 . 117.60(17) yes
C4 . C3 . C7 . 126.77(17) yes
C3 . C4 . C5 . 120.97(17) yes
C3 . C4 . H41 . 119.6 no
C5 . C4 . H41 . 119.4 no
C4 . C5 . C6 . 121.32(18) yes
C4 . C5 . H51 . 120.3 no
C6 . C5 . H51 . 118.4 no
C5 . C6 . C1 . 119.26(18) yes
C5 . C6 . H61 . 120.7 no
C1 . C6 . H61 . 119.9 no
C3 . C7 . C8 . 117.93(18) yes
C3 . C7 . H71 . 120.2 no
C8 . C7 . H71 . 121.8 no
C7 . C8 . C9 . 123.85(19) yes
C7 . C8 . H81 . 116.9 no
C9 . C8 . H81 . 119.0 no
C8 . C9 . C10 . 120.19(19) yes
C8 . C9 . H91 . 120.8 no
C10 . C9 . H91 . 119.0 no
C2 . C10 . C9 . 116.59(16) yes
C2 . C10 . C11 . 105.92(15) yes
C9 . C10 . C11 . 137.49(17) yes
C10 . C11 . C12 . 108.03(14) yes
C10 . C11 . C16 . 132.31(17) yes
C12 . C11 . C16 . 119.60(17) yes
C1 . C12 . C11 . 107.77(15) yes
C1 . C12 . C13 . 132.62(17) yes
C11 . C12 . C13 . 119.59(16) yes
C12 . C13 . C14 . 120.1(2) yes
C12 . C13 . H131 . 119.4 no
C14 . C13 . H131 . 120.4 no
C13 . C14 . C15 . 119.9(2) yes
C13 . C14 . H141 . 119.1 no
C15 . C14 . H141 . 121.0 no
C14 . C15 . C16 . 122.74(19) yes
C14 . C15 . H151 . 118.3 no
C16 . C15 . H151 . 119.0 no
C11 . C16 . C15 . 118.0(2) yes
C11 . C16 . H161 . 117.7 no
C15 . C16 . H161 . 124.2 no
C18 . C17 . C22 . 118.31(18) yes
C18 . C17 . H171 . 121.3 no
C22 . C17 . H171 . 120.4 no
C17 . C18 . C19 . 122.26(18) yes
C17 . C18 . H181 . 118.2 no
C19 . C18 . H181 . 119.5 no
C18 . C19 . C20 . 120.86(17) yes
C18 . C19 . H191 . 121.0 no
C20 . C19 . H191 . 118.1 no
C19 . C20 . C21 . 115.87(17) yes
C19 . C20 . C28 . 127.98(17) yes
C21 . C20 . C28 . 116.14(16) yes
C20 . C21 . C22 . 124.41(16) yes
C20 . C21 . C25 . 124.07(16) yes
C22 . C21 . C25 . 111.51(15) yes
C21 . C22 . C17 . 118.23(15) yes
C21 . C22 . C23 . 106.26(15) yes
C17 . C22 . C23 . 135.51(17) yes
C22 . C23 . C24 . 107.88(15) yes
C22 . C23 . C32 . 131.04(17) yes
C24 . C23 . C32 . 121.07(16) yes
C23 . C24 . C25 . 108.27(14) yes
C23 . C24 . C29 . 118.80(17) yes
C25 . C24 . C29 . 132.93(18) yes
C24 . C25 . C21 . 106.05(15) yes
C24 . C25 . C26 . 136.00(17) yes
C21 . C25 . C26 . 117.90(16) yes
C25 . C26 . C27 . 119.62(18) yes
C25 . C26 . H261 . 119.6 no
C27 . C26 . H261 . 120.7 no
C26 . C27 . C28 . 122.47(18) yes
C26 . C27 . H271 . 117.5 no
C28 . C27 . H271 . 120.0 no
C20 . C28 . C27 . 119.75(17) yes
C20 . C28 . H281 . 119.6 no
C27 . C28 . H281 . 120.7 no
C24 . C29 . C30 . 119.68(19) yes
C24 . C29 . H291 . 117.5 no
C30 . C29 . H291 . 122.7 no
C29 . C30 . C31 . 121.45(18) yes
C29 . C30 . H301 . 118.5 no
C31 . C30 . H301 . 120.0 no
C30 . C31 . C32 . 120.33(19) yes
C30 . C31 . H311 . 120.5 no
C32 . C31 . H311 . 119.1 no
C31 . C32 . C23 . 118.65(19) yes
C31 . C32 . H321 . 120.1 no
C23 . C32 . H321 . 121.3 no

loop_
_geom_bond_atom_site_label_1
_geom_bond_site_symmetry_1
_geom_bond_atom_site_label_2
_geom_bond_site_symmetry_2
_geom_bond_distance
_geom_bond_publ_flag
C1 . C2 . 1.392(2) yes
C1 . C6 . 1.370(2) yes
C1 . C12 . 1.456(2) yes
C2 . C3 . 1.384(2) yes
C2 . C10 . 1.419(2) yes
C3 . C4 . 1.408(3) yes
C3 . C7 . 1.420(3) yes
C4 . C5 . 1.369(3) yes
C4 . H41 . 0.949 no
C5 . C6 . 1.409(2) yes
C5 . H51 . 0.938 no
C6 . H61 . 0.953 no
C7 . C8 . 1.369(3) yes
C7 . H71 . 0.949 no
C8 . C9 . 1.379(3) yes
C8 . H81 . 0.923 no
C9 . C10 . 1.373(2) yes
C9 . H91 . 0.938 no
C10 . C11 . 1.456(2) yes
C11 . C12 . 1.426(2) yes
C11 . C16 . 1.407(2) yes
C12 . C13 . 1.361(2) yes
C13 . C14 . 1.396(3) yes
C13 . H131 . 0.935 no
C14 . C15 . 1.355(3) yes
C14 . H141 . 0.939 no
C15 . C16 . 1.370(3) yes
C15 . H151 . 0.929 no
C16 . H161 . 0.934 no
C17 . C18 . 1.422(2) yes
C17 . C22 . 1.373(2) yes
C17 . H171 . 0.944 no
C18 . C19 . 1.361(3) yes
C18 . H181 . 0.946 no
C19 . C20 . 1.410(2) yes
C19 . H191 . 0.958 no
C20 . C21 . 1.386(2) yes
C20 . C28 . 1.424(3) yes
C21 . C22 . 1.410(2) yes
C21 . C25 . 1.407(2) yes
C22 . C23 . 1.468(2) yes
C23 . C24 . 1.417(2) yes
C23 . C32 . 1.371(2) yes
C24 . C25 . 1.470(2) yes
C24 . C29 . 1.378(2) yes
C25 . C26 . 1.364(2) yes
C26 . C27 . 1.397(2) yes
C26 . H261 . 0.932 no
C27 . C28 . 1.364(3) yes
C27 . H271 . 0.942 no
C28 . H281 . 0.943 no
C29 . C30 . 1.371(3) yes
C29 . H291 . 0.931 no
C30 . C31 . 1.371(3) yes
C30 . H301 . 0.915 no
C31 . C32 . 1.390(3) yes
C31 . H311 . 0.923 no
C32 . H321 . 0.924 no
